data_7218390
loop_
_publ_author_name
'Pourayoubi, Mehrdad'
'Toghraee, Maryam'
'Zhu, Jianfeng'
'Du\<sek, Michal'
'Bereciartua, Pablo J.'
'Eigner, V\'aclav'

_publ_section_title
;
 Database analysis of hydrogen bond patterns in phosphoric triamides
 completed with seven new compounds: a crystallographic and15N NMR study
;
_journal_issue 47
_journal_name_full CrystEngComm
_journal_page_first 10870
_journal_paper_doi 10.1039/C4CE01793E
_journal_volume 16
_journal_year 2014
_chemical_formula_moiety 'C22 H26 N3 O1 P1'
_chemical_formula_sum 'C22 H26 N3 O P'
_chemical_formula_weight 379.4
_chemical_name_systematic ' ?'
_space_group_IT_number 61
_symmetry_cell_setting orthorhombic
_symmetry_Int_Tables_number 61
_symmetry_space_group_name_Hall '-P 2ac 2ab'
_symmetry_space_group_name_H-M 'P b c a'
_cell_angle_alpha 90
_cell_angle_beta 90
_cell_angle_gamma 90
_cell_formula_units_Z 8
_cell_length_a 10.5318(3)
_cell_length_b 9.1502(3)
_cell_length_c 40.9969(10)
_cell_measurement_reflns_used 12972
_cell_measurement_temperature 120.00(10)
_cell_measurement_theta_max 67.03
_cell_measurement_theta_min 4.3
_cell_volume 3950.8(2)
_computing_cell_refinement
;
CrysAlisPro, Agilent Technologies,
Version 1.171.36.24 (release 03-12-2012 CrysAlis171 .NET)
(compiled Dec  3 2012,18:21:49)
;
_computing_data_collection
;
CrysAlisPro, Agilent Technologies,
Version 1.171.36.24 (release 03-12-2012 CrysAlis171 .NET)
(compiled Dec  3 2012,18:21:49)
;
_computing_data_reduction
;
CrysAlisPro, Agilent Technologies,
Version 1.171.36.24 (release 03-12-2012 CrysAlis171 .NET)
(compiled Dec  3 2012,18:21:49)
;
_diffrn_ambient_temperature 120
_diffrn_detector_area_resol_mean 10.3784
_diffrn_measured_fraction_theta_full 0.99
_diffrn_measured_fraction_theta_max 0.99
_diffrn_measurement_device 'four-cycle diffractometer'
_diffrn_measurement_device_type 'Xcalibur, Atlas, Gemini ultra'
_diffrn_measurement_method '\w scans'
_diffrn_radiation_monochromator mirror
_diffrn_radiation_probe x-ray
_diffrn_radiation_source 'Enhance Ultra (Cu) X-ray Source'
_diffrn_radiation_type 'Cu K\a'
_diffrn_radiation_wavelength 1.5418
_diffrn_reflns_av_R_equivalents 0.0355
_diffrn_reflns_av_sigmaI/netI 0.0186
_diffrn_reflns_limit_h_max 12
_diffrn_reflns_limit_h_min -12
_diffrn_reflns_limit_k_max 10
_diffrn_reflns_limit_k_min -10
_diffrn_reflns_limit_l_max 38
_diffrn_reflns_limit_l_min -48
_diffrn_reflns_number 24540
_diffrn_reflns_theta_full 67.01
_diffrn_reflns_theta_max 67.01
_diffrn_reflns_theta_min 4.31
_exptl_absorpt_coefficient_mu 1.356
_exptl_absorpt_correction_T_max 1
_exptl_absorpt_correction_T_min 0.309
_exptl_absorpt_correction_type multi-scan
_exptl_absorpt_process_details
;
CrysAlisPro, Agilent Technologies,
Version 1.171.36.24 (release 03-12-2012 CrysAlis171 .NET)
(compiled Dec  3 2012,18:21:49)
Empirical absorption correction using spherical harmonics,
 implemented in SCALE3 ABSPACK scaling algorithm.
;
_exptl_crystal_colour colourless
_exptl_crystal_density_diffrn 1.2754
_exptl_crystal_description blocky
_exptl_crystal_F_000 1616
_exptl_crystal_size_max 0.212
_exptl_crystal_size_mid 0.169
_exptl_crystal_size_min 0.134
_refine_diff_density_max 0.17
_refine_diff_density_min -0.25
_refine_ls_extinction_method none
_refine_ls_goodness_of_fit_gt 2.11
_refine_ls_goodness_of_fit_ref 1.93
_refine_ls_hydrogen_treatment mixed
_refine_ls_number_constraints 0
_refine_ls_number_parameters 247
_refine_ls_number_reflns 3499
_refine_ls_number_restraints 1
_refine_ls_R_factor_all 0.0426
_refine_ls_R_factor_gt 0.0316
_refine_ls_shift/su_max 0.0283
_refine_ls_shift/su_mean 0.0013
_refine_ls_structure_factor_coef F
_refine_ls_weighting_details w=1/(\s^2^(F)+0.0001F^2^)
_refine_ls_weighting_scheme sigma
_refine_ls_wR_factor_gt 0.0390
_refine_ls_wR_factor_ref 0.0399
_reflns_number_gt 2851
_reflns_number_total 3499
_reflns_threshold_expression I>3\s(I)
_cod_data_source_file c4ce01793e2.cif
_cod_data_source_block I
_cod_depositor_comments
;
The following automatic conversions were performed:

'_diffrn_radiation_probe' value 'X-ray' changed to 'x-ray' according
to
/usr/data/users/saulius/crontab/automatic-downloads/rss-feeds/RSC/lib/dictionaries/cif_core.dic
dictionary named 'cif_core.dic' version 2.4.2 from 2011-04-26.

Automatic conversion script
Id: cif_fix_values 2827 2014-09-09 07:05:25Z andrius 

 Adding full bibliography for 7218388--7218395.cif.
;
_cod_original_sg_symbol_Hall '-P -2xab;-2ybc;-2zac'
_cod_original_formula_sum 'C22 H26 N3 O1 P1'
_cod_database_code 7218390

loop_
_symmetry_equiv_pos_site_id
_symmetry_equiv_pos_as_xyz
1 x,y,z
2 -x+1/2,-y,z+1/2
3 -x,y+1/2,-z+1/2
4 x+1/2,-y+1/2,-z
5 -x,-y,-z
6 x+1/2,y,-z+1/2
7 x,-y+1/2,z+1/2
8 -x+1/2,y+1/2,z

loop_
_atom_site_label
_atom_site_type_symbol
_atom_site_fract_x
_atom_site_fract_y
_atom_site_fract_z
_atom_site_adp_type
_atom_site_U_iso_or_equiv
_atom_site_symmetry_multiplicity
_atom_site_occupancy
_atom_site_calc_flag
P1 P 0.12349(3) 0.14454(4) 0.142510(9) Uani 0.01866(11) 8 1 d
O1 O 0.14310(10) 0.30348(11) 0.13790(3) Uani 0.0229(3) 8 1 d
N1 N 0.23986(12) 0.06479(13) 0.16296(3) Uani 0.0216(4) 8 1 d
N2 N -0.00837(11) 0.11175(13) 0.16294(3) Uani 0.0220(4) 8 1 d
N3 N 0.11775(12) 0.05821(13) 0.10738(3) Uani 0.0224(4) 8 1 d
C1 C 0.29721(13) 0.11881(16) 0.19157(4) Uani 0.0195(4) 8 1 d
C2 C 0.24057(14) 0.22791(17) 0.21034(4) Uani 0.0231(4) 8 1 d
C3 C 0.41455(14) 0.06325(16) 0.20146(4) Uani 0.0216(4) 8 1 d
C4 C 0.21622(15) 0.08699(18) 0.08287(4) Uani 0.0283(5) 8 1 d
C5 C 0.07736(16) 0.25618(18) 0.05055(4) Uani 0.0292(5) 8 1 d
C6 C 0.41824(16) 0.22785(18) 0.24722(4) Uani 0.0276(5) 8 1 d
C7 C -0.39831(17) 0.08972(18) 0.08878(4) Uani 0.0326(5) 8 1 d
C8 C -0.21639(14) 0.16638(16) 0.13513(4) Uani 0.0227(4) 8 1 d
C9 C 0.30103(15) 0.28198(18) 0.23780(4) Uani 0.0268(5) 8 1 d
C10 C -0.03506(15) -0.02674(17) 0.17946(4) Uani 0.0274(5) 8 1 d
C11 C 0.47422(15) 0.11782(17) 0.22898(4) Uani 0.0258(5) 8 1 d
C12 C 0.01947(18) 0.30109(20) 0.02198(4) Uani 0.0358(6) 8 1 d
C13 C -0.11763(14) 0.21131(17) 0.16002(4) Uani 0.0252(5) 8 1 d
C14 C 0.15975(15) 0.13756(18) 0.05089(4) Uani 0.0272(5) 8 1 d
C15 C -0.28269(17) 0.1457(2) 0.07904(4) Uani 0.0379(6) 8 1 d
C16 C 0.04639(16) -0.07639(17) 0.10225(4) Uani 0.0313(5) 8 1 d
C17 C 0.0458(2) 0.2290(2) -0.00697(5) Uani 0.0444(7) 8 1 d
C18 C -0.42383(17) 0.07307(19) 0.12153(5) Uani 0.0356(5) 8 1 d
C19 C -0.33291(15) 0.11148(18) 0.14444(4) Uani 0.0286(5) 8 1 d
C20 C -0.19302(16) 0.1844(2) 0.10211(4) Uani 0.0365(6) 8 1 d
C21 C 0.18604(18) 0.0671(2) 0.02165(4) Uani 0.0384(6) 8 1 d
C22 C 0.1297(2) 0.1134(2) -0.00709(5) Uani 0.0498(7) 8 1 d
H1c2 H 0.159034 0.265835 0.204175 Uiso 0.0277 8 1 d
H1c3 H 0.45413 -0.013306 0.189086 Uiso 0.0259 8 1 d
H1c4 H 0.265061 -0.000151 0.079324 Uiso 0.034 8 1 d
H2c4 H 0.273562 0.160079 0.090951 Uiso 0.034 8 1 d
H1c5 H 0.060356 0.307761 0.070469 Uiso 0.0351 8 1 d
H1c6 H 0.460223 0.266121 0.266171 Uiso 0.0332 8 1 d
H1c7 H -0.460655 0.062509 0.07281 Uiso 0.0391 8 1 d
H1c9 H 0.261347 0.357639 0.250424 Uiso 0.0322 8 1 d
H1c10 H 0.04058 -0.085243 0.179973 Uiso 0.0329 8 1 d
H2c10 H -0.062746 -0.007631 0.201364 Uiso 0.0329 8 1 d
H3c10 H -0.100515 -0.078153 0.167893 Uiso 0.0329 8 1 d
H1c11 H 0.555058 0.079087 0.235489 Uiso 0.031 8 1 d
H1c12 H -0.038678 0.381872 0.022201 Uiso 0.043 8 1 d
H1c13 H -0.087982 0.308074 0.155139 Uiso 0.0302 8 1 d
H2c13 H -0.157242 0.222571 0.180962 Uiso 0.0302 8 1 d
H1c15 H -0.264532 0.157832 0.056252 Uiso 0.0454 8 1 d
H1c16 H -0.032661 -0.071148 0.113854 Uiso 0.0375 8 1 d
H2c16 H 0.029956 -0.08876 0.079386 Uiso 0.0375 8 1 d
H3c16 H 0.094885 -0.157893 0.110142 Uiso 0.0375 8 1 d
H1c17 H 0.005649 0.259448 -0.026867 Uiso 0.0533 8 1 d
H1c18 H -0.504344 0.034965 0.128473 Uiso 0.0427 8 1 d
H1c19 H -0.351391 0.099653 0.167215 Uiso 0.0343 8 1 d
H1c20 H -0.113222 0.2243 0.095132 Uiso 0.0438 8 1 d
H1c21 H 0.243639 -0.01418 0.021349 Uiso 0.0461 8 1 d
H1c22 H 0.149262 0.064646 -0.027212 Uiso 0.0598 8 1 d
H1n1 H 0.2748(15) -0.0145(11) 0.1555(4) Uiso 0.0259 8 1 d

loop_
_atom_site_aniso_label
_atom_site_aniso_type_symbol
_atom_site_aniso_U_11
_atom_site_aniso_U_22
_atom_site_aniso_U_33
_atom_site_aniso_U_12
_atom_site_aniso_U_13
_atom_site_aniso_U_23
P1 P 0.01873(18) 0.01655(18) 0.0207(2) -0.00009(14) -0.00333(14) -0.00064(14)
O1 O 0.0246(5) 0.0182(5) 0.0260(6) -0.0009(4) -0.0031(4) 0.0002(4)
N1 N 0.0217(6) 0.0188(6) 0.0242(7) 0.0037(5) -0.0045(5) -0.0043(5)
N2 N 0.0201(6) 0.0205(6) 0.0255(7) 0.0001(5) -0.0024(5) 0.0021(5)
N3 N 0.0238(6) 0.0218(6) 0.0216(6) -0.0024(5) -0.0018(5) -0.0024(5)
C1 C 0.0194(7) 0.0194(7) 0.0196(7) -0.0036(5) -0.0022(6) 0.0024(6)
C2 C 0.0215(7) 0.0237(7) 0.0242(8) 0.0016(6) -0.0007(6) -0.0005(6)
C3 C 0.0210(7) 0.0185(7) 0.0253(8) 0.0011(6) 0.0001(6) 0.0015(6)
C4 C 0.0226(8) 0.0337(9) 0.0287(8) 0.0000(6) 0.0005(6) -0.0058(7)
C5 C 0.0328(9) 0.0279(9) 0.0269(9) -0.0057(7) 0.0053(7) -0.0004(7)
C6 C 0.0314(8) 0.0302(8) 0.0212(8) -0.0047(6) -0.0059(6) -0.0004(7)
C7 C 0.0354(9) 0.0249(8) 0.0375(10) 0.0008(7) -0.0138(7) -0.0024(7)
C8 C 0.0197(7) 0.0199(7) 0.0284(8) 0.0031(5) -0.0008(6) 0.0003(6)
C9 C 0.0316(8) 0.0272(8) 0.0217(8) -0.0004(7) 0.0014(6) -0.0031(6)
C10 C 0.0288(8) 0.0255(8) 0.0280(8) -0.0034(6) -0.0003(7) 0.0050(7)
C11 C 0.0229(7) 0.0275(8) 0.0271(8) -0.0001(6) -0.0054(6) 0.0044(7)
C12 C 0.0393(10) 0.0340(10) 0.0341(10) -0.0023(8) 0.0032(8) 0.0092(8)
C13 C 0.0209(7) 0.0243(8) 0.0303(9) 0.0025(6) -0.0012(6) -0.0044(6)
C14 C 0.0241(7) 0.0304(9) 0.0270(8) -0.0061(6) 0.0044(6) -0.0018(7)
C15 C 0.0336(9) 0.0547(12) 0.0253(9) 0.0089(8) -0.0029(7) 0.0002(8)
C16 C 0.0383(9) 0.0252(8) 0.0303(9) -0.0048(7) -0.0021(7) -0.0080(7)
C17 C 0.0547(12) 0.0517(12) 0.0268(10) -0.0013(9) -0.0017(9) 0.0093(9)
C18 C 0.0295(9) 0.0337(9) 0.0437(11) -0.0121(7) -0.0091(8) 0.0128(8)
C19 C 0.0251(8) 0.0315(9) 0.0293(9) -0.0039(6) -0.0008(7) 0.0067(7)
C20 C 0.0210(8) 0.0561(12) 0.0324(9) 0.0002(8) 0.0016(7) 0.0060(8)
C21 C 0.0435(10) 0.0433(10) 0.0284(9) 0.0056(8) 0.0054(8) -0.0054(8)
C22 C 0.0690(14) 0.0564(13) 0.0241(9) 0.0072(11) 0.0040(9) -0.0064(9)

loop_
_atom_type_symbol
_atom_type_scat_dispersion_real
_atom_type_scat_dispersion_imag
_atom_type_scat_source
C 0.0181 0.0091 'International Tables Vol C tables 4.2.6.8 and 6.1.1.1'
H 0.0000 0.0000 'International Tables Vol C tables 4.2.6.8 and 6.1.1.1'
N 0.0311 0.0180 'International Tables Vol C tables 4.2.6.8 and 6.1.1.1'
O 0.0492 0.0322 'International Tables Vol C tables 4.2.6.8 and 6.1.1.1'
P 0.2955 0.4335 'International Tables Vol C tables 4.2.6.8 and 6.1.1.1'

loop_
_geom_angle_atom_site_label_1
_geom_angle_atom_site_label_2
_geom_angle_atom_site_label_3
_geom_angle
O1 P1 N1 113.23(6)
O1 P1 N2 111.15(6)
O1 P1 N3 111.42(6)
N1 P1 N2 106.63(6)
N1 P1 N3 105.02(6)
N2 P1 N3 109.07(6)
P1 N1 C1 125.78(10)
P1 N1 H1n1 120.2(11)
C1 N1 H1n1 113.9(11)
P1 N2 C10 123.64(10)
P1 N2 C13 120.28(10)
C10 N2 C13 115.02(12)
P1 N3 C4 119.18(10)
P1 N3 C16 123.45(11)
C4 N3 C16 114.65(12)
N1 C1 C2 121.81(13)
N1 C1 C3 119.56(13)
C2 C1 C3 118.63(13)
C1 C2 C9 120.51(14)
C1 C2 H1c2 119.75
C9 C2 H1c2 119.75
C1 C3 C11 120.45(14)
C1 C3 H1c3 119.78
C11 C3 H1c3 119.77
N3 C4 C14 111.75(12)
N3 C4 H1c4 109.47
N3 C4 H2c4 109.47
C14 C4 H1c4 109.47
C14 C4 H2c4 109.47
H1c4 C4 H2c4 107.09
C12 C5 C14 121.04(16)
C12 C5 H1c5 119.48
C14 C5 H1c5 119.48
C9 C6 C11 119.25(15)
C9 C6 H1c6 120.38
C11 C6 H1c6 120.38
C15 C7 C18 119.67(16)
C15 C7 H1c7 120.16
C18 C7 H1c7 120.16
C13 C8 C19 121.57(14)
C13 C8 C20 120.28(14)
C19 C8 C20 118.11(15)
C2 C9 C6 120.58(15)
C2 C9 H1c9 119.71
C6 C9 H1c9 119.71
N2 C10 H1c10 109.47
N2 C10 H2c10 109.47
N2 C10 H3c10 109.47
H1c10 C10 H2c10 109.47
H1c10 C10 H3c10 109.47
H2c10 C10 H3c10 109.47
C3 C11 C6 120.57(14)
C3 C11 H1c11 119.72
C6 C11 H1c11 119.71
C5 C12 C17 119.73(17)
C5 C12 H1c12 120.14
C17 C12 H1c12 120.13
N2 C13 C8 115.07(13)
N2 C13 H1c13 109.47
N2 C13 H2c13 109.47
C8 C13 H1c13 109.47
C8 C13 H2c13 109.47
H1c13 C13 H2c13 103.23
C4 C14 C5 119.54(14)
C4 C14 C21 121.87(15)
C5 C14 C21 118.58(15)
C7 C15 C20 119.99(16)
C7 C15 H1c15 120.01
C20 C15 H1c15 120.01
N3 C16 H1c16 109.47
N3 C16 H2c16 109.47
N3 C16 H3c16 109.47
H1c16 C16 H2c16 109.47
H1c16 C16 H3c16 109.47
H2c16 C16 H3c16 109.47
C12 C17 C22 119.77(18)
C12 C17 H1c17 120.12
C22 C17 H1c17 120.12
C7 C18 C19 119.83(16)
C7 C18 H1c18 120.09
C19 C18 H1c18 120.08
C8 C19 C18 121.28(16)
C8 C19 H1c19 119.36
C18 C19 H1c19 119.36
C8 C20 C15 121.10(16)
C8 C20 H1c20 119.45
C15 C20 H1c20 119.45
C14 C21 C22 120.46(18)
C14 C21 H1c21 119.77
C22 C21 H1c21 119.77
C17 C22 C21 120.39(18)
C17 C22 H1c22 119.81
C21 C22 H1c22 119.81

loop_
_geom_bond_atom_site_label_1
_geom_bond_atom_site_label_2
_geom_bond_distance
P1 O1 1.4811(11)
P1 N1 1.6544(13)
P1 N2 1.6493(13)
P1 N3 1.6436(13)
N1 C1 1.4091(19)
N1 H1n1 0.870(12)
N2 C10 1.464(2)
N2 C13 1.4725(19)
N3 C4 1.468(2)
N3 C16 1.458(2)
C1 C2 1.394(2)
C1 C3 1.396(2)
C2 C9 1.385(2)
C2 H1c2 0.96
C3 C11 1.385(2)
C3 H1c3 0.96
C4 C14 1.512(2)
C4 H1c4 0.96
C4 H2c4 0.96
C5 C12 1.383(2)
C5 C14 1.390(2)
C5 H1c5 0.96
C6 C9 1.385(2)
C6 C11 1.386(2)
C6 H1c6 0.96
C7 C15 1.380(2)
C7 C18 1.378(3)
C7 H1c7 0.96
C8 C13 1.514(2)
C8 C19 1.380(2)
C8 C20 1.386(2)
C9 H1c9 0.96
C10 H1c10 0.96
C10 H2c10 0.96
C10 H3c10 0.96
C11 H1c11 0.96
C12 C17 1.386(3)
C12 H1c12 0.96
C13 H1c13 0.96
C13 H2c13 0.96
C14 C21 1.389(2)
C15 C20 1.382(2)
C15 H1c15 0.96
C16 H1c16 0.96
C16 H2c16 0.96
C16 H3c16 0.96
C17 C22 1.379(3)
C17 H1c17 0.96
C18 C19 1.386(2)
C18 H1c18 0.96
C19 H1c19 0.96
C20 H1c20 0.96
C21 C22 1.385(3)
C21 H1c21 0.96
C22 H1c22 0.96

loop_
_geom_hbond_atom_site_label_D
_geom_hbond_atom_site_label_H
_geom_hbond_atom_site_label_A
_geom_hbond_site_symmetry_A
_geom_hbond_distance_DH
_geom_hbond_distance_HA
_geom_hbond_distance_DA
_geom_hbond_angle_DHA
N1 H1n1 O1 8_545 0.870(12) 2.010(12) 2.8795(16) 179.4(14)
